data_4514665
loop_
_publ_author_name
'Ping, Yuanyuan'
'Wang, Kuai'
'Pan, Qi'
'Ding, Zhengtian'
'Zhou, Zhijun'
'Guo, Ya'
'Kong, Wangqing'

_publ_section_title
;
 Ni-Catalyzed Regio- and Enantioselective Domino Reductive Cyclization:
 One-Pot Synthesis of 2,3-Fused Cyclopentannulated Indolines
;
_journal_issue 8
_journal_name_full 'ACS Catalysis'
_journal_page_first 7335
_journal_paper_doi 10.1021/acscatal.9b02081
_journal_volume 9
_journal_year 2019
_chemical_formula_moiety 'C20 H21 N'
_chemical_formula_sum 'C20 H21 N'
_chemical_formula_weight 275.38
_space_group_crystal_system monoclinic
_space_group_IT_number 14
_space_group_name_Hall '-P 2ybc'
_space_group_name_H-M_alt 'P 1 21/c 1'
_symmetry_space_group_name_Hall '-P 2ybc'
_symmetry_space_group_name_H-M 'P 1 21/c 1'
_atom_sites_solution_hydrogens geom
_atom_sites_solution_primary dual
_audit_creation_date 2019-04-25
_audit_creation_method
; 
Olex2 1.2 
(compiled 2018.05.29 svn.r3508 for OlexSys, GUI svn.r5506) 
;
_cell_angle_alpha 90
_cell_angle_beta 90.785(3)
_cell_angle_gamma 90
_cell_formula_units_Z 4
_cell_length_a 10.2763(6)
_cell_length_b 11.8965(6)
_cell_length_c 12.9403(7)
_cell_measurement_reflns_used 9928
_cell_measurement_temperature 296(2)
_cell_measurement_theta_max 69.45
_cell_measurement_theta_min 3.42
_cell_volume 1581.83(15)
_computing_cell_refinement 'SAINT v7.68A (Bruker, 2009)'
_computing_data_collection 'Bruker APEX2'
_computing_data_reduction 'SAINT v7.68A (Bruker, 2009)'
_computing_molecular_graphics 'Olex2 (Dolomanov et al., 2009)'
_computing_publication_material 'Olex2 (Dolomanov et al., 2009)'
_computing_structure_refinement 'XL (Sheldrick, 2008)'
_computing_structure_solution 'XM (Sheldrick, 2008)'
_diffrn_ambient_temperature 296(2)
_diffrn_measured_fraction_theta_full 0.968
_diffrn_measured_fraction_theta_max 0.932
_diffrn_measurement_device_type 'Bruker APEX-II CCD'
_diffrn_measurement_method '\f and \w scans'
_diffrn_radiation_monochromator graphite
_diffrn_radiation_type CuK\a
_diffrn_radiation_wavelength 1.54178
_diffrn_reflns_av_R_equivalents 0.0500
_diffrn_reflns_av_unetI/netI 0.0297
_diffrn_reflns_Laue_measured_fraction_full 0.968
_diffrn_reflns_Laue_measured_fraction_max 0.932
_diffrn_reflns_limit_h_max 12
_diffrn_reflns_limit_h_min -11
_diffrn_reflns_limit_k_max 14
_diffrn_reflns_limit_k_min -14
_diffrn_reflns_limit_l_max 15
_diffrn_reflns_limit_l_min -15
_diffrn_reflns_number 16635
_diffrn_reflns_point_group_measured_fraction_full 0.968
_diffrn_reflns_point_group_measured_fraction_max 0.932
_diffrn_reflns_theta_full 67.679
_diffrn_reflns_theta_max 70.255
_diffrn_reflns_theta_min 4.303
_diffrn_standards_number 0
_exptl_absorpt_coefficient_mu 0.502
_exptl_absorpt_correction_T_max 0.7533
_exptl_absorpt_correction_T_min 0.6113
_exptl_absorpt_correction_type multi-scan
_exptl_crystal_colour colourless
_exptl_crystal_colour_primary colourless
_exptl_crystal_density_diffrn 1.156
_exptl_crystal_description block
_exptl_crystal_F_000 592
_exptl_crystal_size_max 0.1
_exptl_crystal_size_mid 0.1
_exptl_crystal_size_min 0.1
_refine_diff_density_max 0.187
_refine_diff_density_min -0.176
_refine_diff_density_rms 0.044
_refine_ls_extinction_coef 0.0063(6)
_refine_ls_extinction_expression Fc^*^=kFc[1+0.001xFc^2^\l^3^/sin(2\q)]^-1/4^
_refine_ls_extinction_method 'SHELXL-2014/7 (Sheldrick 2014'
_refine_ls_goodness_of_fit_ref 1.124
_refine_ls_hydrogen_treatment constr
_refine_ls_matrix_type full
_refine_ls_number_parameters 194
_refine_ls_number_reflns 2814
_refine_ls_number_restraints 0
_refine_ls_restrained_S_all 1.124
_refine_ls_R_factor_all 0.0604
_refine_ls_R_factor_gt 0.0561
_refine_ls_shift/su_max 0.001
_refine_ls_shift/su_mean 0.000
_refine_ls_structure_factor_coef Fsqd
_refine_ls_weighting_details 'w=1/[\s^2^(Fo^2^)+(0.0427P)^2^+0.7781P] where P=(Fo^2^+2Fc^2^)/3'
_refine_ls_weighting_scheme calc
_refine_ls_wR_factor_gt 0.1374
_refine_ls_wR_factor_ref 0.1411
_reflns_Friedel_coverage 0.000
_reflns_number_gt 2561
_reflns_number_total 2814
_reflns_threshold_expression 'I > 2\s(I)'
_cod_data_source_file cs9b02081_si_002.cif
_cod_data_source_block cu_190423b_0m
_cod_database_code 4514665
_shelx_shelxl_version_number 2014/7
_shelx_space_group_comment
; 
The symmetry employed for this shelxl refinement is uniquely defined 
by the following loop, which should always be used as a source of 
symmetry information in preference to the above space-group names. 
They are only intended as comments. 
;
_olex2_refinement_description
; 
1. Fixed Uiso 
 At 1.2 times of: 
  All C(H) groups, All C(H,H) groups 
 At 1.5 times of: 
  All C(H,H,H) groups 
2.a Ternary CH refined with riding coordinates: 
 C5(H5) 
2.b Secondary CH2 refined with riding coordinates: 
 C3(H3A,H3B) 
2.c Aromatic/amide H refined with riding coordinates: 
 C8(H8), C9(H9), C10(H10), C11(H11), C12(H12), C16(H16), C17(H17), C18(H18), 
 C19(H19) 
2.d Idealised Me refined as rotating group: 
 C1(H1A,H1B,H1C), C13(H13A,H13B,H13C), C20(H20A,H20B,H20C) 
;
_olex2_submission_special_instructions 'No special instructions were received'

loop_
_space_group_symop_operation_xyz
'x, y, z'
'-x, y+1/2, -z+1/2'
'-x, -y, -z'
'x, -y-1/2, z-1/2'

loop_
_atom_site_label
_atom_site_type_symbol
_atom_site_fract_x
_atom_site_fract_y
_atom_site_fract_z
_atom_site_U_iso_or_equiv
_atom_site_adp_type
_atom_site_occupancy
_atom_site_site_symmetry_order
_atom_site_calc_flag
_atom_site_refinement_flags_posn
C1 C 0.0434(2) 1.2601(2) -0.0279(2) 0.0758(7) Uani 1 1 d .
H1A H -0.0389 1.2435 0.0029 0.114 Uiso 1 1 calc GR
H1B H 0.0395 1.2421 -0.1002 0.114 Uiso 1 1 calc GR
H1C H 0.0625 1.3386 -0.0195 0.114 Uiso 1 1 calc GR
C2 C 0.14797(19) 1.19171(17) 0.02371(16) 0.0512(5) Uani 1 1 d .
C3 C 0.1884(2) 1.22044(17) 0.13242(16) 0.0526(5) Uani 1 1 d .
H3A H 0.1216 1.1988 0.1808 0.063 Uiso 1 1 calc R
H3B H 0.2047 1.3004 0.1393 0.063 Uiso 1 1 calc R
C4 C 0.31494(17) 1.15221(16) 0.15190(14) 0.0454(4) Uani 1 1 d .
C5 C 0.31181(17) 1.06173(15) 0.06587(14) 0.0434(4) Uani 1 1 d .
H5 H 0.3979 1.0529 0.0353 0.052 Uiso 1 1 calc R
C6 C 0.21418(17) 1.10420(16) -0.01380(14) 0.0463(4) Uani 1 1 d .
C7 C 0.20032(18) 1.05115(17) -0.11675(15) 0.0478(5) Uani 1 1 d .
C8 C 0.3092(2) 1.02408(18) -0.17403(16) 0.0534(5) Uani 1 1 d .
H8 H 0.3916 1.0389 -0.1467 0.064 Uiso 1 1 calc R
C9 C 0.2980(2) 0.97553(19) -0.27096(16) 0.0597(6) Uani 1 1 d .
H9 H 0.3722 0.9580 -0.3080 0.072 Uiso 1 1 calc R
C10 C 0.1761(2) 0.95318(19) -0.31256(18) 0.0631(6) Uani 1 1 d .
H10 H 0.1679 0.9211 -0.3778 0.076 Uiso 1 1 calc R
C11 C 0.0677(2) 0.9787(2) -0.25693(18) 0.0657(6) Uani 1 1 d .
H11 H -0.0143 0.9638 -0.2849 0.079 Uiso 1 1 calc R
C12 C 0.0785(2) 1.0262(2) -0.16010(18) 0.0595(6) Uani 1 1 d .
H12 H 0.0037 1.0418 -0.1231 0.071 Uiso 1 1 calc R
C13 C 0.4335(2) 1.22831(18) 0.14443(18) 0.0582(5) Uani 1 1 d .
H13A H 0.4332 1.2648 0.0782 0.087 Uiso 1 1 calc GR
H13B H 0.5112 1.1842 0.1523 0.087 Uiso 1 1 calc GR
H13C H 0.4308 1.2840 0.1981 0.087 Uiso 1 1 calc GR
C14 C 0.31385(18) 1.08253(17) 0.24872(15) 0.0482(5) Uani 1 1 d .
C15 C 0.28959(18) 0.97044(16) 0.22313(15) 0.0477(5) Uani 1 1 d .
C16 C 0.2835(2) 0.88925(19) 0.29960(18) 0.0637(6) Uani 1 1 d .
H16 H 0.2677 0.8144 0.2830 0.076 Uiso 1 1 calc R
C17 C 0.3015(3) 0.9224(2) 0.40161(19) 0.0791(8) Uani 1 1 d .
H17 H 0.2975 0.8689 0.4538 0.095 Uiso 1 1 calc R
C18 C 0.3252(3) 1.0322(2) 0.42690(18) 0.0827(8) Uani 1 1 d .
H18 H 0.3376 1.0525 0.4957 0.099 Uiso 1 1 calc R
C19 C 0.3307(3) 1.1133(2) 0.35034(17) 0.0670(6) Uani 1 1 d .
H19 H 0.3457 1.1881 0.3676 0.080 Uiso 1 1 calc R
C20 C 0.3052(2) 0.85190(18) 0.06937(19) 0.0649(6) Uani 1 1 d .
H20A H 0.2796 0.8535 -0.0022 0.097 Uiso 1 1 calc GR
H20B H 0.2612 0.7914 0.1034 0.097 Uiso 1 1 calc GR
H20C H 0.3975 0.8408 0.0750 0.097 Uiso 1 1 calc GR
N1 N 0.27101(16) 0.95689(13) 0.11725(12) 0.0494(4) Uani 1 1 d .

loop_
_atom_site_aniso_label
_atom_site_aniso_U_11
_atom_site_aniso_U_22
_atom_site_aniso_U_33
_atom_site_aniso_U_23
_atom_site_aniso_U_13
_atom_site_aniso_U_12
C1 0.0638(15) 0.0781(16) 0.0852(17) 0.0072(13) -0.0112(12) 0.0227(12)
C2 0.0449(10) 0.0525(11) 0.0561(11) 0.0066(9) 0.0000(8) 0.0043(8)
C3 0.0531(11) 0.0464(10) 0.0584(11) -0.0008(9) 0.0038(9) 0.0076(8)
C4 0.0430(10) 0.0458(10) 0.0473(10) -0.0008(8) 0.0025(8) 0.0021(8)
C5 0.0368(9) 0.0475(10) 0.0459(10) -0.0007(8) 0.0019(7) 0.0028(7)
C6 0.0393(9) 0.0515(10) 0.0482(10) 0.0051(8) -0.0007(7) -0.0005(8)
C7 0.0439(10) 0.0523(11) 0.0471(10) 0.0071(8) -0.0014(8) -0.0003(8)
C8 0.0478(11) 0.0613(12) 0.0510(11) 0.0031(9) -0.0037(8) 0.0024(9)
C9 0.0620(13) 0.0657(13) 0.0514(11) 0.0022(10) 0.0046(10) 0.0077(10)
C10 0.0750(15) 0.0617(13) 0.0524(12) -0.0019(10) -0.0069(10) -0.0050(11)
C11 0.0602(13) 0.0756(15) 0.0612(13) -0.0024(11) -0.0097(10) -0.0145(11)
C12 0.0454(11) 0.0724(14) 0.0607(12) 0.0009(11) 0.0008(9) -0.0065(10)
C13 0.0557(12) 0.0548(12) 0.0643(13) -0.0024(10) 0.0004(10) -0.0070(9)
C14 0.0470(10) 0.0526(11) 0.0451(10) 0.0000(8) 0.0039(8) 0.0078(8)
C15 0.0425(10) 0.0497(11) 0.0510(10) 0.0035(8) 0.0049(8) 0.0073(8)
C16 0.0744(15) 0.0535(12) 0.0634(13) 0.0088(10) 0.0112(11) 0.0115(10)
C17 0.111(2) 0.0728(16) 0.0538(13) 0.0179(12) 0.0202(13) 0.0226(14)
C18 0.122(2) 0.0818(18) 0.0443(12) 0.0023(12) 0.0114(13) 0.0203(16)
C19 0.0894(17) 0.0599(13) 0.0518(12) -0.0060(10) 0.0049(11) 0.0097(12)
C20 0.0795(16) 0.0476(11) 0.0675(14) -0.0068(10) -0.0041(11) 0.0004(10)
N1 0.0534(10) 0.0438(9) 0.0508(9) -0.0010(7) -0.0016(7) 0.0032(7)

loop_
_atom_type_symbol
_atom_type_description
_atom_type_scat_dispersion_real
_atom_type_scat_dispersion_imag
_atom_type_scat_source
C C 0.0181 0.0091 'International Tables Vol C Tables 4.2.6.8 and 6.1.1.4'
H H 0.0000 0.0000 'International Tables Vol C Tables 4.2.6.8 and 6.1.1.4'
N N 0.0311 0.0180 'International Tables Vol C Tables 4.2.6.8 and 6.1.1.4'

loop_
_geom_angle_atom_site_label_1
_geom_angle_atom_site_label_2
_geom_angle_atom_site_label_3
_geom_angle
C1 C2 C3 118.82(19)
C6 C2 C1 128.8(2)
C6 C2 C3 112.43(17)
C2 C3 C4 104.72(15)
C5 C4 C3 103.76(15)
C13 C4 C3 110.39(17)
C13 C4 C5 112.12(15)
C14 C4 C3 114.12(15)
C14 C4 C5 102.46(15)
C14 C4 C13 113.35(16)
C6 C5 C4 105.33(14)
N1 C5 C4 105.46(14)
N1 C5 C6 113.48(15)
C2 C6 C5 110.35(17)
C2 C6 C7 127.98(17)
C7 C6 C5 121.68(16)
C8 C7 C6 120.75(17)
C8 C7 C12 117.43(19)
C12 C7 C6 121.82(18)
C9 C8 C7 121.50(19)
C10 C9 C8 119.8(2)
C11 C10 C9 119.5(2)
C10 C11 C12 120.9(2)
C11 C12 C7 120.9(2)
C15 C14 C4 109.43(16)
C19 C14 C4 130.48(19)
C19 C14 C15 120.08(19)
C16 C15 C14 120.44(19)
C16 C15 N1 128.05(19)
N1 C15 C14 111.49(16)
C15 C16 C17 118.3(2)
C18 C17 C16 121.3(2)
C17 C18 C19 120.2(2)
C14 C19 C18 119.6(2)
C15 N1 C5 108.04(15)
C15 N1 C20 119.59(17)
C20 N1 C5 117.80(16)

loop_
_geom_bond_atom_site_label_1
_geom_bond_atom_site_label_2
_geom_bond_distance
C1 C2 1.498(3)
C2 C3 1.501(3)
C2 C6 1.338(3)
C3 C4 1.550(3)
C4 C5 1.549(3)
C4 C13 1.522(3)
C4 C14 1.502(3)
C5 C6 1.515(2)
C5 N1 1.477(2)
C6 C7 1.479(3)
C7 C8 1.389(3)
C7 C12 1.396(3)
C8 C9 1.384(3)
C9 C10 1.382(3)
C10 C11 1.369(3)
C11 C12 1.378(3)
C14 C15 1.396(3)
C14 C19 1.374(3)
C15 C16 1.385(3)
C15 N1 1.390(3)
C16 C17 1.388(3)
C17 C18 1.368(4)
C18 C19 1.384(3)
C20 N1 1.440(3)
